data_4113338
loop_
_publ_author_name
'Brenda J. Burke'
'Larry E. Overman'

_publ_section_title
;
 Enantioselective Synthesis of Six-Membered Palladacycles Having
 Metal-Bound Stereogenic Carbons: Isolation and Reactivity of
 Palladacycles Containing Readily Accessible \b-Hydrogens
;
_journal_name_full 'Journal of the American Chemical Society'
_journal_page_first 16820
_journal_page_last 16833
_journal_paper_doi 10.1021/ja045047p
_journal_volume 126
_journal_year 2004
_chemical_formula_sum 'C73.5 H64 N2 O6.5 P2 Pd'
_chemical_formula_weight 1247.61
_chemical_name_systematic
; 
 ? 
;
_space_group_IT_number 4
_symmetry_cell_setting monoclinic
_symmetry_space_group_name_Hall 'P 2yb'
_symmetry_space_group_name_H-M 'P 1 21 1'
_atom_sites_solution_hydrogens geom
_atom_sites_solution_primary direct
_atom_sites_solution_secondary difmap
_audit_creation_method SHELXTL
_cell_angle_alpha 90.00
_cell_angle_beta 90.5590(10)
_cell_angle_gamma 90.00
_cell_formula_units_Z 4
_cell_length_a 11.6198(4)
_cell_length_b 32.9442(12)
_cell_length_c 15.9498(6)
_cell_measurement_temperature 163(2)
_cell_volume 6105.4(4)
_computing_cell_refinement 'Bruker SMART/SAINT'
_computing_data_collection 'Bruker SMART'
_computing_data_reduction 'Bruker SHELXTL'
_computing_molecular_graphics 'Bruker SHELXTL'
_computing_publication_material 'Bruker SHELXTL'
_computing_structure_refinement 'Bruker SHELXTL'
_computing_structure_solution 'Bruker SHELXTL'
_diffrn_ambient_temperature 163(2)
_diffrn_measured_fraction_theta_full 0.975
_diffrn_measured_fraction_theta_max 0.975
_diffrn_measurement_device_type 'CCD area detector'
_diffrn_measurement_method 'omega scans'
_diffrn_radiation_monochromator graphite
_diffrn_radiation_source 'sealed tube'
_diffrn_radiation_type MoK\a
_diffrn_radiation_wavelength 0.71073
_diffrn_reflns_av_R_equivalents 0.0416
_diffrn_reflns_av_sigmaI/netI 0.0635
_diffrn_reflns_limit_h_max 15
_diffrn_reflns_limit_h_min -15
_diffrn_reflns_limit_k_max 43
_diffrn_reflns_limit_k_min -43
_diffrn_reflns_limit_l_max 21
_diffrn_reflns_limit_l_min -21
_diffrn_reflns_number 65747
_diffrn_reflns_theta_full 28.29
_diffrn_reflns_theta_max 28.29
_diffrn_reflns_theta_min 1.28
_diffrn_standards_decay_% '< 1.0'
_diffrn_standards_interval_count 'initial 50 frames recollected'
_diffrn_standards_number '50 frames'
_exptl_absorpt_coefficient_mu 0.414
_exptl_absorpt_correction_T_max 0.9405
_exptl_absorpt_correction_T_min 0.8859
_exptl_absorpt_correction_type multi-scan
_exptl_absorpt_process_details 'Bruker SADABS'
_exptl_crystal_colour 'pale yellow'
_exptl_crystal_density_diffrn 1.357
_exptl_crystal_density_meas ?
_exptl_crystal_description prism
_exptl_crystal_F_000 2588
_exptl_crystal_size_max 0.30
_exptl_crystal_size_mid 0.24
_exptl_crystal_size_min 0.15
_refine_diff_density_max 1.401
_refine_diff_density_min -0.804
_refine_diff_density_rms 0.095
_refine_ls_abs_structure_details 'Flack H D (1983), Acta Cryst. A39, 876-881'
_refine_ls_abs_structure_Flack -0.020(15)
_refine_ls_extinction_method none
_refine_ls_goodness_of_fit_ref 1.074
_refine_ls_hydrogen_treatment constr
_refine_ls_matrix_type full
_refine_ls_number_parameters 1491
_refine_ls_number_reflns 28897
_refine_ls_number_restraints 1
_refine_ls_restrained_S_all 1.074
_refine_ls_R_factor_all 0.0633
_refine_ls_R_factor_gt 0.0472
_refine_ls_shift/su_max 0.027
_refine_ls_shift/su_mean 0.000
_refine_ls_structure_factor_coef Fsqd
_refine_ls_weighting_details 'calc w=1/[\s^2^(Fo^2^)+(0.0624P)^2^+4.1586P] where P=(Fo^2^+2Fc^2^)/3'
_refine_ls_weighting_scheme calc
_refine_ls_wR_factor_gt 0.1163
_refine_ls_wR_factor_ref 0.1256
_reflns_number_gt 24504
_reflns_number_total 28897
_reflns_threshold_expression >2sigma(I)
_cod_data_source_file ja045047prom20040817_010616_2.cif
_cod_data_source_block 3alpha
_cod_depositor_comments
;
The following automatic conversions were performed:

'_exptl_crystal_density_meas' value 'none' was changed to '?' - the
value is perceived as not measured.

Automatic conversion script
Id: cif_fix_values 3008 2015-01-20 13:52:24Z robertas 
;
_cod_original_formula_sum 'C73.50 H64 N2 O6.50 P2 Pd'
_cod_database_code 4113338

loop_
_symmetry_equiv_pos_as_xyz
'x, y, z'
'-x, y+1/2, -z'

loop_
_atom_site_label
_atom_site_type_symbol
_atom_site_fract_x
_atom_site_fract_y
_atom_site_fract_z
_atom_site_U_iso_or_equiv
_atom_site_adp_type
_atom_site_occupancy
_atom_site_symmetry_multiplicity
_atom_site_calc_flag
_atom_site_refinement_flags
Pd1 Pd 0.00790(3) 0.677061(8) 1.172708(18) 0.01570(7) Uani 1 1 d .
P1 P 0.03308(10) 0.73276(3) 1.07751(7) 0.0168(2) Uani 1 1 d .
P2 P 0.06306(10) 0.62923(3) 1.07847(7) 0.0165(2) Uani 1 1 d .
O1 O -0.2034(3) 0.74414(10) 1.16643(19) 0.0253(7) Uani 1 1 d .
O2 O -0.3395(3) 0.75242(10) 1.3203(2) 0.0290(7) Uani 1 1 d .
O3 O -0.1934(3) 0.79729(9) 1.32331(19) 0.0260(7) Uani 1 1 d .
O4 O 0.0030(3) 0.59008(10) 1.4425(2) 0.0298(7) Uani 1 1 d .
N1 N -0.0823(3) 0.70980(10) 1.2586(2) 0.0188(7) Uani 1 1 d .
N2 N 0.1934(3) 0.60196(11) 1.4166(2) 0.0244(8) Uani 1 1 d .
C1 C -0.1685(4) 0.73583(13) 1.2373(3) 0.0207(9) Uani 1 1 d .
C2 C -0.0795(4) 0.70630(12) 1.3458(3) 0.0189(8) Uani 1 1 d .
C3 C -0.0112(3) 0.67936(14) 1.3934(2) 0.0193(8) Uani 1 1 d .
C4 C -0.0196(4) 0.68232(14) 1.4812(3) 0.0241(9) Uani 1 1 d .
H4A H 0.0266 0.6650 1.5152 0.029 Uiso 1 1 calc R
C5 C -0.0930(4) 0.70963(14) 1.5199(3) 0.0253(9) Uani 1 1 d .
H5A H -0.0950 0.7111 1.5794 0.030 Uiso 1 1 calc R
C6 C -0.1640(4) 0.73502(14) 1.4716(3) 0.0225(9) Uani 1 1 d .
H6A H -0.2157 0.7536 1.4970 0.027 Uiso 1 1 calc R
C7 C -0.1559(4) 0.73200(13) 1.3859(3) 0.0202(9) Uani 1 1 d .
C8 C -0.2190(4) 0.75571(13) 1.3182(3) 0.0211(9) Uani 1 1 d .
C9 C -0.3831(4) 0.78966(17) 1.2825(3) 0.0377(12) Uani 1 1 d .
H9A H -0.4404 0.8027 1.3193 0.045 Uiso 1 1 calc R
H9B H -0.4195 0.7840 1.2274 0.045 Uiso 1 1 calc R
C10 C -0.2787(4) 0.81649(15) 1.2727(3) 0.0325(11) Uani 1 1 d .
H10A H -0.2546 0.8177 1.2134 0.039 Uiso 1 1 calc R
H10B H -0.2944 0.8444 1.2927 0.039 Uiso 1 1 calc R
C11 C 0.0637(4) 0.64750(13) 1.3506(3) 0.0189(8) Uani 1 1 d .
C12 C 0.0799(4) 0.61014(13) 1.4090(3) 0.0236(9) Uani 1 1 d .
C13 C 0.2605(4) 0.63230(13) 1.3776(3) 0.0213(9) Uani 1 1 d .
C14 C 0.3789(4) 0.63523(15) 1.3759(3) 0.0284(10) Uani 1 1 d .
H14A H 0.4266 0.6150 1.4008 0.034 Uiso 1 1 calc R
C15 C 0.4262(4) 0.66933(15) 1.3357(3) 0.0301(11) Uani 1 1 d .
H15A H 0.5074 0.6725 1.3332 0.036 Uiso 1 1 calc R
C16 C 0.3555(4) 0.69794(15) 1.3002(3) 0.0276(10) Uani 1 1 d .
H16A H 0.3886 0.7209 1.2735 0.033 Uiso 1 1 calc R
C17 C 0.2343(4) 0.69412(13) 1.3024(3) 0.0226(9) Uani 1 1 d .
H17A H 0.1863 0.7144 1.2780 0.027 Uiso 1 1 calc R
C18 C 0.1873(4) 0.66084(13) 1.3401(3) 0.0188(8) Uani 1 1 d .
C19 C 0.0070(4) 0.63157(13) 1.2666(3) 0.0195(9) Uani 1 1 d .
H19A H 0.0540 0.6082 1.2462 0.023 Uiso 1 1 calc R
C20 C -0.1151(4) 0.61655(14) 1.2797(3) 0.0267(10) Uani 1 1 d .
H20A H -0.1150 0.5955 1.3231 0.040 Uiso 1 1 calc R
H20B H -0.1452 0.6052 1.2271 0.040 Uiso 1 1 calc R
H20C H -0.1638 0.6392 1.2973 0.040 Uiso 1 1 calc R
C21 C 0.2418(4) 0.56783(14) 1.4644(3) 0.0294(10) Uani 1 1 d .
H21A H 0.2936 0.5522 1.4275 0.035 Uiso 1 1 calc R
H21B H 0.1782 0.5496 1.4809 0.035 Uiso 1 1 calc R
C22 C 0.3082(4) 0.58023(13) 1.5425(3) 0.0253(9) Uani 1 1 d .
C23 C 0.2576(4) 0.60607(15) 1.6020(3) 0.0295(10) Uani 1 1 d .
H23A H 0.1826 0.6167 1.5926 0.035 Uiso 1 1 calc R
C24 C 0.3179(5) 0.61587(15) 1.6743(3) 0.0347(12) Uani 1 1 d .
H24A H 0.2837 0.6332 1.7146 0.042 Uiso 1 1 calc R
C25 C 0.4264(5) 0.60094(15) 1.6885(3) 0.0351(12) Uani 1 1 d .
H25A H 0.4672 0.6081 1.7383 0.042 Uiso 1 1 calc R
C26 C 0.4766(4) 0.57556(15) 1.6306(3) 0.0342(11) Uani 1 1 d .
H26A H 0.5518 0.5651 1.6403 0.041 Uiso 1 1 calc R
C27 C 0.4162(4) 0.56535(14) 1.5577(3) 0.0299(10) Uani 1 1 d .
H27A H 0.4506 0.5478 1.5180 0.036 Uiso 1 1 calc R
C28 C 0.1856(4) 0.72563(12) 1.0507(3) 0.0188(8) Uani 1 1 d .
C29 C 0.2686(4) 0.74712(14) 1.0992(3) 0.0235(9) Uani 1 1 d .
H29A H 0.2443 0.7682 1.1355 0.028 Uiso 1 1 calc R
C30 C 0.3843(4) 0.73775(15) 1.0944(3) 0.0251(10) Uani 1 1 d .
H30A H 0.4384 0.7531 1.1263 0.030 Uiso 1 1 calc R
C31 C 0.4236(4) 0.70606(14) 1.0433(3) 0.0240(9) Uani 1 1 d .
C32 C 0.5419(4) 0.69535(15) 1.0384(3) 0.0304(11) Uani 1 1 d .
H32A H 0.5975 0.7096 1.0711 0.037 Uiso 1 1 calc R
C33 C 0.5756(4) 0.66476(15) 0.9869(3) 0.0337(12) Uani 1 1 d .
H33A H 0.6549 0.6581 0.9841 0.040 Uiso 1 1 calc R
C34 C 0.4967(4) 0.64295(16) 0.9382(3) 0.0333(11) Uani 1 1 d .
H34A H 0.5228 0.6216 0.9033 0.040 Uiso 1 1 calc R
C35 C 0.3804(4) 0.65228(14) 0.9404(3) 0.0270(10) Uani 1 1 d .
H35A H 0.3272 0.6372 0.9072 0.032 Uiso 1 1 calc R
C36 C 0.3407(4) 0.68441(13) 0.9923(3) 0.0217(9) Uani 1 1 d .
C37 C 0.2214(3) 0.69483(13) 0.9965(2) 0.0176(8) Uani 1 1 d .
C38 C 0.1400(3) 0.67331(13) 0.9393(2) 0.0180(8) Uani 1 1 d .
C39 C 0.1408(3) 0.68350(13) 0.8517(2) 0.0203(9) Uani 1 1 d .
C40 C 0.2112(4) 0.71509(14) 0.8198(3) 0.0233(9) Uani 1 1 d .
H40A H 0.2648 0.7283 0.8559 0.028 Uiso 1 1 calc R
C41 C 0.2021(4) 0.72671(15) 0.7368(3) 0.0274(10) Uani 1 1 d .
H41A H 0.2480 0.7485 0.7168 0.033 Uiso 1 1 calc R
C42 C 0.1261(4) 0.70684(17) 0.6816(3) 0.0334(11) Uani 1 1 d .
H42A H 0.1205 0.7150 0.6246 0.040 Uiso 1 1 calc R
C43 C 0.0598(4) 0.67551(17) 0.7106(3) 0.0288(9) Uani 1 1 d .
H43A H 0.0093 0.6619 0.6728 0.035 Uiso 1 1 calc R
C44 C 0.0647(4) 0.66292(14) 0.7950(3) 0.0230(9) Uani 1 1 d .
C45 C -0.0051(4) 0.63126(15) 0.8252(3) 0.0283(10) Uani 1 1 d .
H45A H -0.0531 0.6165 0.7875 0.034 Uiso 1 1 calc R
C46 C -0.0040(4) 0.62162(14) 0.9087(3) 0.0237(9) Uani 1 1 d .
H46A H -0.0517 0.6002 0.9280 0.028 Uiso 1 1 calc R
C47 C 0.0668(4) 0.64294(13) 0.9671(3) 0.0193(8) Uani 1 1 d .
C48 C 0.0272(4) 0.78435(13) 1.1216(3) 0.0207(9) Uani 1 1 d .
C49 C 0.0489(4) 0.79140(13) 1.2056(3) 0.0221(9) Uani 1 1 d .
H49A H 0.0745 0.7696 1.2400 0.027 Uiso 1 1 calc R
C50 C 0.0344(4) 0.82936(14) 1.2413(3) 0.0290(10) Uani 1 1 d .
H50A H 0.0504 0.8333 1.2992 0.035 Uiso 1 1 calc R
C51 C -0.0035(4) 0.86167(15) 1.1925(3) 0.0318(11) Uani 1 1 d .
H51A H -0.0158 0.8876 1.2170 0.038 Uiso 1 1 calc R
C52 C -0.0233(5) 0.85551(14) 1.1072(3) 0.0347(12) Uani 1 1 d .
H52A H -0.0470 0.8775 1.0727 0.042 Uiso 1 1 calc R
C53 C -0.0085(4) 0.81752(14) 1.0727(3) 0.0265(10) Uani 1 1 d .
H53A H -0.0229 0.8137 1.0145 0.032 Uiso 1 1 calc R
C54 C -0.0444(4) 0.73862(12) 0.9790(3) 0.0200(8) Uani 1 1 d .
C55 C -0.1590(4) 0.72655(13) 0.9731(3) 0.0221(9) Uani 1 1 d .
H55A H -0.1943 0.7135 1.0193 0.026 Uiso 1 1 calc R
C56 C -0.2219(4) 0.73346(15) 0.8998(3) 0.0301(10) Uani 1 1 d .
H56A H -0.2999 0.7249 0.8965 0.036 Uiso 1 1 calc R
C57 C -0.1733(4) 0.75246(16) 0.8321(3) 0.0315(11) Uani 1 1 d .
H57A H -0.2171 0.7569 0.7823 0.038 Uiso 1 1 calc R
C58 C -0.0575(4) 0.76524(14) 0.8375(3) 0.0267(10) Uani 1 1 d .
H58A H -0.0226 0.7784 0.7911 0.032 Uiso 1 1 calc R
C59 C 0.0051(4) 0.75862(13) 0.9103(3) 0.0225(9) Uani 1 1 d .
H59A H 0.0825 0.7677 0.9141 0.027 Uiso 1 1 calc R
C60 C 0.1975(4) 0.60044(13) 1.0900(3) 0.0188(9) Uani 1 1 d .
C61 C 0.2804(3) 0.61299(13) 1.1470(3) 0.0219(9) Uani 1 1 d .
H61A H 0.2656 0.6356 1.1824 0.026 Uiso 1 1 calc R
C62 C 0.3859(4) 0.59276(15) 1.1530(3) 0.0288(10) Uani 1 1 d .
H62A H 0.4433 0.6015 1.1918 0.035 Uiso 1 1 calc R
C63 C 0.4051(4) 0.55952(15) 1.1009(3) 0.0304(11) Uani 1 1 d .
H63A H 0.4758 0.5451 1.1052 0.036 Uiso 1 1 calc R
C64 C 0.3227(4) 0.54719(15) 1.0431(3) 0.0323(11) Uani 1 1 d .
H64A H 0.3371 0.5247 1.0075 0.039 Uiso 1 1 calc R
C65 C 0.2204(4) 0.56761(14) 1.0373(3) 0.0257(9) Uani 1 1 d .
H65A H 0.1643 0.5594 0.9971 0.031 Uiso 1 1 calc R
C66 C -0.0526(4) 0.59212(13) 1.0830(3) 0.0195(9) Uani 1 1 d .
C67 C -0.0403(4) 0.55206(13) 1.1072(3) 0.0240(9) Uani 1 1 d .
H67A H 0.0346 0.5413 1.1166 0.029 Uiso 1 1 calc R
C68 C -0.1361(4) 0.52721(14) 1.1180(3) 0.0337(11) Uani 1 1 d .
H68A H -0.1259 0.4999 1.1358 0.040 Uiso 1 1 calc R
C69 C -0.2447(4) 0.54183(15) 1.1032(4) 0.0366(12) Uani 1 1 d .
H69A H -0.3097 0.5247 1.1102 0.044 Uiso 1 1 calc R
C70 C -0.2594(4) 0.58254(15) 1.0775(3) 0.0314(11) Uani 1 1 d .
H70A H -0.3343 0.5928 1.0658 0.038 Uiso 1 1 calc R
C71 C -0.1659(4) 0.60710(15) 1.0696(3) 0.0282(11) Uani 1 1 d .
H71A H -0.1766 0.6348 1.0549 0.034 Uiso 1 1 calc R
Pd2 Pd 0.49020(2) 0.392479(8) 0.417880(18) 0.01515(7) Uani 1 1 d .
P3 P 0.43132(9) 0.43845(3) 0.32049(7) 0.0165(2) Uani 1 1 d .
P4 P 0.46574(9) 0.33586(3) 0.32430(7) 0.0165(2) Uani 1 1 d .
O5 O 0.7051(3) 0.32738(10) 0.41340(19) 0.0260(7) Uani 1 1 d .
O6 O 0.8431(3) 0.32039(11) 0.5694(2) 0.0302(7) Uani 1 1 d .
O7 O 0.6995(3) 0.27408(9) 0.5697(2) 0.0273(7) Uani 1 1 d .
O8 O 0.4955(3) 0.47934(10) 0.6894(2) 0.0272(7) Uani 1 1 d .
N3 N 0.5842(3) 0.36122(11) 0.5047(2) 0.0185(7) Uani 1 1 d .
N4 N 0.3051(3) 0.46865(10) 0.6584(2) 0.0226(8) Uani 1 1 d .
C72 C 0.6716(4) 0.33528(13) 0.4841(3) 0.0195(8) Uani 1 1 d .
C73 C 0.5805(3) 0.36443(12) 0.5924(2) 0.0164(8) Uani 1 1 d .
C74 C 0.5115(3) 0.39121(14) 0.6384(2) 0.0187(8) Uani 1 1 d .
C75 C 0.5206(4) 0.38788(14) 0.7258(3) 0.0234(9) Uani 1 1 d .
H75A H 0.4737 0.4049 0.7592 0.028 Uiso 1 1 calc R
C76 C 0.5942(4) 0.36114(14) 0.7662(3) 0.0239(9) Uani 1 1 d .
H76A H 0.5969 0.3599 0.8257 0.029 Uiso 1 1 calc R
C77 C 0.6648(4) 0.33582(14) 0.7182(3) 0.0228(9) Uani 1 1 d .
H77A H 0.7156 0.3171 0.7446 0.027 Uiso 1 1 calc R
C78 C 0.6592(4) 0.33848(13) 0.6324(3) 0.0199(9) Uani 1 1 d .
C79 C 0.7218(4) 0.31596(13) 0.5657(3) 0.0195(8) Uani 1 1 d .
C80 C 0.8885(5) 0.28394(19) 0.5310(4) 0.0444(14) Uani 1 1 d .
H80A H 0.9477 0.2714 0.5678 0.053 Uiso 1 1 calc R
H80B H 0.9237 0.2904 0.4763 0.053 Uiso 1 1 calc R
C81 C 0.7868(5) 0.25543(16) 0.5191(3) 0.0377(13) Uani 1 1 d .
H81A H 0.7625 0.2540 0.4595 0.045 Uiso 1 1 calc R
H81B H 0.8053 0.2278 0.5393 0.045 Uiso 1 1 calc R
C82 C 0.4360(4) 0.42230(13) 0.5951(2) 0.0179(8) Uani 1 1 d .
C83 C 0.4196(4) 0.45973(12) 0.6532(3) 0.0209(9) Uani 1 1 d .
C84 C 0.2387(4) 0.43804(13) 0.6189(3) 0.0222(9) Uani 1 1 d .
C85 C 0.1197(4) 0.43486(15) 0.6174(3) 0.0295(10) Uani 1 1 d .
H85A H 0.0721 0.4551 0.6416 0.035 Uiso 1 1 calc R
C86 C 0.0731(4) 0.40032(16) 0.5783(3) 0.0314(11) Uani 1 1 d .
H86A H -0.0080 0.3971 0.5753 0.038 Uiso 1 1 calc R
C87 C 0.1431(4) 0.37093(14) 0.5441(3) 0.0267(10) Uani 1 1 d .
H87A H 0.1097 0.3476 0.5187 0.032 Uiso 1 1 calc R
C88 C 0.2620(4) 0.37523(13) 0.5466(3) 0.0215(9) Uani 1 1 d .
H88A H 0.3098 0.3549 0.5229 0.026 Uiso 1 1 calc R
C89 C 0.3104(3) 0.40927(12) 0.5838(2) 0.0183(8) Uani 1 1 d .
C90 C 0.4886(4) 0.43876(13) 0.5117(3) 0.0186(9) Uani 1 1 d .
H90A H 0.4376 0.4611 0.4909 0.022 Uiso 1 1 calc R
C91 C 0.6100(4) 0.45647(13) 0.5242(3) 0.0232(9) Uani 1 1 d .
H91A H 0.6080 0.4777 0.5673 0.035 Uiso 1 1 calc R
H91B H 0.6365 0.4682 0.4713 0.035 Uiso 1 1 calc R
H91C H 0.6628 0.4349 0.5420 0.035 Uiso 1 1 calc R
C92 C 0.2588(4) 0.50365(14) 0.7034(3) 0.0310(11) Uani 1 1 d .
H92A H 0.2058 0.5186 0.6656 0.037 Uiso 1 1 calc R
H92B H 0.3230 0.5221 0.7185 0.037 Uiso 1 1 calc R
C93 C 0.1949(4) 0.49230(14) 0.7827(3) 0.0270(10) Uani 1 1 d .
C94 C 0.0899(5) 0.51041(17) 0.8004(4) 0.0412(13) Uani 1 1 d .
H94A H 0.0580 0.5295 0.7620 0.049 Uiso 1 1 calc R
C95 C 0.0311(5) 0.50123(19) 0.8728(4) 0.0498(15) Uani 1 1 d .
H95A H -0.0407 0.5138 0.8837 0.060 Uiso 1 1 calc R
C96 C 0.0768(6) 0.47371(19) 0.9294(4) 0.0479(15) Uani 1 1 d .
H96A H 0.0368 0.4676 0.9795 0.057 Uiso 1 1 calc R
C97 C 0.1818(5) 0.45496(19) 0.9126(3) 0.0428(14) Uani 1 1 d .
H97A H 0.2132 0.4357 0.9509 0.051 Uiso 1 1 calc R
C98 C 0.2400(5) 0.46459(16) 0.8396(3) 0.0363(12) Uani 1 1 d .
H98A H 0.3118 0.4520 0.8285 0.044 Uiso 1 1 calc R
C99 C 0.4298(4) 0.42393(12) 0.2095(2) 0.0176(8) Uani 1 1 d .
C100 C 0.5006(4) 0.44550(14) 0.1515(3) 0.0230(9) Uani 1 1 d .
H10C H 0.5469 0.4673 0.1713 0.028 Uiso 1 1 calc R
C101 C 0.5032(4) 0.43553(14) 0.0683(3) 0.0253(10) Uani 1 1 d .
H10D H 0.5514 0.4501 0.0311 0.030 Uiso 1 1 calc R
C102 C 0.4337(4) 0.40329(13) 0.0378(3) 0.0216(9) Uani 1 1 d .
C103 C 0.4396(4) 0.39102(17) -0.0472(3) 0.0317(10) Uani 1 1 d .
H10E H 0.4880 0.4053 -0.0847 0.038 Uiso 1 1 calc R
C104 C 0.3757(4) 0.35867(17) -0.0758(3) 0.0320(11) Uani 1 1 d .
H10F H 0.3832 0.3499 -0.1323 0.038 Uiso 1 1 calc R
C105 C 0.2997(4) 0.33847(16) -0.0226(3) 0.0293(10) Uani 1 1 d .
H10G H 0.2550 0.3165 -0.0437 0.035 Uiso 1 1 calc R
C106 C 0.2887(4) 0.34998(13) 0.0600(3) 0.0223(9) Uani 1 1 d .
H10H H 0.2349 0.3365 0.0949 0.027 Uiso 1 1 calc R
C107 C 0.3589(4) 0.38245(13) 0.0937(2) 0.0204(9) Uani 1 1 d .
C108 C 0.3586(3) 0.39324(13) 0.1806(2) 0.0179(7) Uani 1 1 d .
C109 C 0.2757(3) 0.37176(13) 0.2379(3) 0.0189(8) Uani 1 1 d .
C110 C 0.1563(3) 0.38162(12) 0.2306(3) 0.0199(9) Uani 1 1 d .
C111 C 0.1160(4) 0.41170(14) 0.1737(3) 0.0241(9) Uani 1 1 d .
H11A H 0.1691 0.4256 0.1390 0.029 Uiso 1 1 calc R
C112 C 0.0010(4) 0.42091(16) 0.1685(3) 0.0319(11) Uani 1 1 d .
H11B H -0.0254 0.4406 0.1292 0.038 Uiso 1 1 calc R
C113 C -0.0782(4) 0.40126(15) 0.2212(3) 0.0315(11) Uani 1 1 d .
H11C H -0.1575 0.4082 0.2175 0.038 Uiso 1 1 calc R
C114 C -0.0431(4) 0.37252(15) 0.2773(3) 0.0300(10) Uani 1 1 d .
H11D H -0.0977 0.3597 0.3125 0.036 Uiso 1 1 calc R
C115 C 0.0755(4) 0.36159(14) 0.2832(3) 0.0235(9) Uani 1 1 d .
C116 C 0.1163(4) 0.33120(15) 0.3393(3) 0.0247(9) Uani 1 1 d .
H11E H 0.0632 0.3170 0.3735 0.030 Uiso 1 1 calc R
C117 C 0.2286(4) 0.32224(13) 0.3446(3) 0.0198(8) Uani 1 1 d .
H11F H 0.2533 0.3017 0.3826 0.024 Uiso 1 1 calc R
C118 C 0.3120(3) 0.34256(12) 0.2952(3) 0.0176(8) Uani 1 1 d .
C119 C 0.5483(4) 0.47527(13) 0.3244(3) 0.0212(9) Uani 1 1 d .
C120 C 0.6588(4) 0.46010(14) 0.3141(3) 0.0242(10) Uani 1 1 d .
H12A H 0.6686 0.4323 0.2996 0.029 Uiso 1 1 calc R
C121 C 0.7544(4) 0.48432(16) 0.3243(3) 0.0320(11) Uani 1 1 d .
H12B H 0.8289 0.4736 0.3140 0.038 Uiso 1 1 calc R
C122 C 0.7420(5) 0.52394(16) 0.3493(4) 0.0450(14) Uani 1 1 d .
H12C H 0.8079 0.5402 0.3608 0.054 Uiso 1 1 calc R
C123 C 0.6331(5) 0.53995(16) 0.3576(4) 0.0485(15) Uani 1 1 d .
H12D H 0.6249 0.5678 0.3719 0.058 Uiso 1 1 calc R
C124 C 0.5345(4) 0.51639(14) 0.3457(3) 0.0303(10) Uani 1 1 d .
H12E H 0.4600 0.5278 0.3518 0.036 Uiso 1 1 calc R
C125 C 0.2964(4) 0.46623(13) 0.3281(3) 0.0183(8) Uani 1 1 d .
C126 C 0.2729(4) 0.49834(13) 0.2731(3) 0.0230(9) Uani 1 1 d .
H12F H 0.3297 0.5064 0.2341 0.028 Uiso 1 1 calc R
C127 C 0.1702(4) 0.51821(14) 0.2745(3) 0.0301(10) Uani 1 1 d .
H12G H 0.1562 0.5403 0.2376 0.036 Uiso 1 1 calc R
C128 C 0.0847(4) 0.50559(15) 0.3312(3) 0.0305(11) Uani 1 1 d .
H12H H 0.0128 0.5193 0.3329 0.037 Uiso 1 1 calc R
C129 C 0.1056(4) 0.47340(15) 0.3840(3) 0.0283(10) Uani 1 1 d .
H12I H 0.0473 0.4645 0.4211 0.034 Uiso 1 1 calc R
C130 C 0.2118(4) 0.45381(14) 0.3836(3) 0.0230(9) Uani 1 1 d .
H13A H 0.2264 0.4320 0.4212 0.028 Uiso 1 1 calc R
C131 C 0.4729(4) 0.28493(13) 0.3706(3) 0.0203(9) Uani 1 1 d .
C132 C 0.4524(4) 0.27921(13) 0.4563(3) 0.0228(9) Uani 1 1 d .
H13B H 0.4284 0.3016 0.4895 0.027 Uiso 1 1 calc R
C133 C 0.4665(4) 0.24145(14) 0.4933(3) 0.0264(10) Uani 1 1 d .
H13C H 0.4518 0.2382 0.5514 0.032 Uiso 1 1 calc R
C134 C 0.5016(5) 0.20862(16) 0.4466(3) 0.0361(12) Uani 1 1 d .
H13D H 0.5123 0.1828 0.4721 0.043 Uiso 1 1 calc R
C135 C 0.5210(5) 0.21387(16) 0.3617(4) 0.0410(13) Uani 1 1 d .
H13E H 0.5437 0.1912 0.3291 0.049 Uiso 1 1 calc R
C136 C 0.5084(5) 0.25100(16) 0.3233(3) 0.0320(11) Uani 1 1 d .
H13F H 0.5235 0.2538 0.2652 0.038 Uiso 1 1 calc R
C137 C 0.5414(4) 0.32878(12) 0.2262(2) 0.0178(8) Uani 1 1 d .
C138 C 0.4907(4) 0.30727(13) 0.1593(3) 0.0227(9) Uani 1 1 d .
H13G H 0.4136 0.2980 0.1639 0.027 Uiso 1 1 calc R
C139 C 0.5519(4) 0.29939(14) 0.0864(3) 0.0258(9) Uani 1 1 d .
H13H H 0.5160 0.2855 0.0410 0.031 Uiso 1 1 calc R
C140 C 0.6659(4) 0.31200(15) 0.0803(3) 0.0287(10) Uani 1 1 d .
H14B H 0.7083 0.3064 0.0310 0.034 Uiso 1 1 calc R
C141 C 0.7171(4) 0.33270(15) 0.1465(3) 0.0285(10) Uani 1 1 d .
H14C H 0.7944 0.3418 0.1418 0.034 Uiso 1 1 calc R
C142 C 0.6565(4) 0.34031(14) 0.2196(3) 0.0243(9) Uani 1 1 d .
H14D H 0.6938 0.3534 0.2654 0.029 Uiso 1 1 calc R
O9 O 0.6595(6) 0.4869(2) -0.0952(5) 0.0978(19) Uiso 1 1 d .
H9 H 0.6229 0.4664 -0.1119 0.147 Uiso 1 1 calc R
C143 C 0.5849(9) 0.5238(3) -0.1033(7) 0.110(3) Uiso 1 1 d .
H14E H 0.5589 0.5321 -0.0477 0.165 Uiso 1 1 calc R
H14F H 0.5179 0.5174 -0.1388 0.165 Uiso 1 1 calc R
H14G H 0.6289 0.5458 -0.1288 0.165 Uiso 1 1 calc R
O10 O -0.2261(6) 0.6067(2) 1.5019(4) 0.103(2) Uiso 1 1 d .
H10 H -0.2023 0.6125 1.5503 0.154 Uiso 1 1 calc R
C144 C 0.7002(10) 0.6542(3) 1.7507(7) 0.104(3) Uiso 1 1 d .
H14H H 0.6236 0.6666 1.7516 0.156 Uiso 1 1 calc R
H14I H 0.7279 0.6532 1.6929 0.156 Uiso 1 1 calc R
H14J H 0.7534 0.6703 1.7851 0.156 Uiso 1 1 calc R
O11 O 0.6941(7) 0.6137(2) 1.7836(5) 0.110(2) Uiso 1 1 d .
H11 H 0.7470 0.5996 1.7631 0.165 Uiso 1 1 calc R
C145 C -0.3032(8) 0.6365(3) 1.4742(6) 0.091(3) Uiso 1 1 d .
H14K H -0.3800 0.6308 1.4961 0.136 Uiso 1 1 calc R
H14L H -0.3062 0.6366 1.4127 0.136 Uiso 1 1 calc R
H14M H -0.2774 0.6632 1.4943 0.136 Uiso 1 1 calc R
O12 O -0.1998(4) 0.44846(15) 1.0183(3) 0.0621(12) Uiso 1 1 d .
H12 H -0.2465 0.4642 0.9945 0.093 Uiso 1 1 calc R
C146 C -0.2095(7) 0.4096(2) 0.9829(5) 0.071(2) Uiso 1 1 d .
H14N H -0.1452 0.3927 1.0024 0.107 Uiso 1 1 calc R
H14O H -0.2079 0.4117 0.9217 0.107 Uiso 1 1 calc R
H14P H -0.2823 0.3972 1.0001 0.107 Uiso 1 1 calc R
O13 O 0.7204(4) 0.47257(14) 0.7409(3) 0.0596(12) Uiso 1 1 d .
H13 H 0.6817 0.4651 0.7824 0.089 Uiso 1 1 calc R
C147 C 0.7990(5) 0.44131(19) 0.7186(4) 0.0488(14) Uiso 1 1 d .
H14Q H 0.8721 0.4454 0.7486 0.073 Uiso 1 1 calc R
H14R H 0.8122 0.4422 0.6580 0.073 Uiso 1 1 calc R
H14S H 0.7667 0.4149 0.7337 0.073 Uiso 1 1 calc R

loop_
_atom_site_aniso_label
_atom_site_aniso_U_11
_atom_site_aniso_U_22
_atom_site_aniso_U_33
_atom_site_aniso_U_23
_atom_site_aniso_U_13
_atom_site_aniso_U_12
Pd1 0.01895(15) 0.01494(14) 0.01321(14) 0.00095(12) 0.00058(11) 0.00070(12)
P1 0.0198(5) 0.0161(5) 0.0146(5) 0.0015(4) -0.0017(4) 0.0002(4)
P2 0.0185(5) 0.0157(5) 0.0152(5) 0.0001(4) -0.0009(4) 0.0009(4)
O1 0.0264(16) 0.0316(18) 0.0178(16) 0.0007(13) -0.0039(13) 0.0036(14)
O2 0.0208(15) 0.0407(19) 0.0255(17) 0.0020(14) 0.0006(13) 0.0071(14)
O3 0.0309(17) 0.0234(16) 0.0236(16) -0.0032(13) -0.0070(13) 0.0069(13)
O4 0.0366(19) 0.0281(18) 0.0248(17) 0.0110(14) 0.0041(14) 0.0029(14)
N1 0.0253(18) 0.0192(17) 0.0118(16) -0.0001(13) -0.0011(14) 0.0025(14)
N2 0.032(2) 0.0181(17) 0.0225(19) 0.0036(15) -0.0045(16) 0.0037(15)
C1 0.026(2) 0.022(2) 0.015(2) 0.0009(16) 0.0022(17) 0.0032(17)
C2 0.022(2) 0.0182(19) 0.016(2) 0.0011(16) -0.0004(16) -0.0029(16)
C3 0.0216(19) 0.0204(19) 0.0159(18) 0.0035(17) 0.0004(15) 0.0014(18)
C4 0.028(2) 0.029(2) 0.016(2) 0.0067(18) 0.0018(16) 0.0040(19)
C5 0.028(2) 0.035(2) 0.012(2) -0.0035(18) 0.0002(17) 0.0042(19)
C6 0.021(2) 0.029(2) 0.017(2) -0.0015(17) -0.0013(16) 0.0029(18)
C7 0.018(2) 0.024(2) 0.018(2) 0.0016(17) 0.0003(16) -0.0004(17)
C8 0.020(2) 0.026(2) 0.017(2) -0.0022(17) -0.0014(16) 0.0044(17)
C9 0.035(3) 0.051(3) 0.027(3) 0.001(2) -0.004(2) 0.022(2)
C10 0.048(3) 0.030(2) 0.020(2) -0.0002(19) -0.006(2) 0.015(2)
C11 0.024(2) 0.0166(19) 0.016(2) 0.0032(16) 0.0009(16) 0.0028(17)
C12 0.033(2) 0.020(2) 0.018(2) 0.0007(17) 0.0010(18) 0.0006(18)
C13 0.025(2) 0.021(2) 0.018(2) -0.0010(16) -0.0029(17) 0.0022(17)
C14 0.026(2) 0.034(3) 0.025(2) 0.0003(19) -0.0056(18) 0.0072(19)
C15 0.028(2) 0.037(3) 0.025(2) -0.002(2) 0.0005(18) -0.001(2)
C16 0.030(2) 0.034(3) 0.019(2) 0.0002(19) -0.0004(18) -0.006(2)
C17 0.030(2) 0.020(2) 0.017(2) 0.0019(17) -0.0029(17) -0.0036(18)
C18 0.022(2) 0.022(2) 0.0123(19) -0.0023(15) -0.0012(16) 0.0008(16)
C19 0.026(2) 0.018(2) 0.014(2) 0.0035(16) 0.0010(17) -0.0006(17)
C20 0.034(3) 0.026(2) 0.020(2) 0.0004(18) -0.0006(19) -0.010(2)
C21 0.045(3) 0.024(2) 0.019(2) 0.0029(18) -0.006(2) 0.006(2)
C22 0.034(2) 0.022(2) 0.020(2) 0.0052(17) -0.0009(18) 0.0022(19)
C23 0.037(3) 0.026(2) 0.025(2) -0.0017(19) -0.002(2) 0.005(2)
C24 0.048(3) 0.022(2) 0.034(3) -0.006(2) -0.007(2) 0.001(2)
C25 0.050(3) 0.023(2) 0.032(3) 0.003(2) -0.011(2) -0.010(2)
C26 0.031(3) 0.032(3) 0.039(3) 0.009(2) -0.008(2) -0.004(2)
C27 0.033(3) 0.027(2) 0.029(3) 0.004(2) -0.002(2) 0.002(2)
C28 0.021(2) 0.019(2) 0.016(2) 0.0016(15) -0.0018(16) -0.0022(16)
C29 0.028(2) 0.026(2) 0.016(2) 0.0033(17) -0.0037(17) -0.0062(18)
C30 0.023(2) 0.034(2) 0.018(2) 0.0078(19) -0.0056(17) -0.0135(19)
C31 0.021(2) 0.031(2) 0.020(2) 0.0108(18) -0.0033(17) -0.0039(18)
C32 0.018(2) 0.038(3) 0.035(3) 0.013(2) -0.0041(19) -0.002(2)
C33 0.016(2) 0.035(3) 0.050(3) 0.016(2) -0.001(2) 0.0018(18)
C34 0.027(2) 0.030(3) 0.043(3) 0.005(2) 0.006(2) 0.003(2)
C35 0.024(2) 0.028(2) 0.029(2) 0.0059(19) 0.0005(18) 0.0036(18)
C36 0.022(2) 0.024(2) 0.019(2) 0.0074(16) -0.0019(16) -0.0009(17)
C37 0.0175(19) 0.022(2) 0.0131(19) 0.0066(15) -0.0005(15) -0.0035(16)
C38 0.0152(18) 0.021(2) 0.0175(19) -0.0013(17) 0.0012(14) 0.0025(17)
C39 0.0179(19) 0.028(2) 0.0149(19) 0.0034(16) 0.0021(15) 0.0035(17)
C40 0.022(2) 0.029(2) 0.020(2) 0.0048(18) -0.0006(17) 0.0018(18)
C41 0.028(2) 0.034(3) 0.020(2) 0.0067(19) 0.0011(18) -0.002(2)
C42 0.033(3) 0.050(3) 0.017(2) 0.009(2) -0.0010(19) -0.002(2)
C43 0.032(2) 0.038(2) 0.016(2) -0.001(2) -0.0042(17) -0.003(2)
C44 0.022(2) 0.030(2) 0.017(2) 0.0011(17) -0.0019(17) 0.0037(18)
C45 0.025(2) 0.036(3) 0.024(2) -0.002(2) -0.0033(19) -0.002(2)
C46 0.028(2) 0.022(2) 0.022(2) 0.0017(18) -0.0049(18) -0.0015(18)
C47 0.021(2) 0.022(2) 0.014(2) 0.0014(16) -0.0003(16) 0.0039(17)
C48 0.020(2) 0.019(2) 0.023(2) -0.0004(17) 0.0004(17) -0.0022(17)
C49 0.023(2) 0.021(2) 0.023(2) -0.0010(17) -0.0025(17) -0.0042(17)
C50 0.025(2) 0.030(2) 0.032(3) -0.007(2) -0.0040(19) -0.0025(19)
C51 0.029(2) 0.021(2) 0.045(3) -0.013(2) -0.007(2) -0.0005(19)
C52 0.045(3) 0.019(2) 0.040(3) 0.004(2) -0.009(2) 0.001(2)
C53 0.035(3) 0.020(2) 0.024(2) -0.0006(18) -0.004(2) 0.0002(19)
C54 0.023(2) 0.018(2) 0.019(2) 0.0022(16) -0.0009(16) 0.0036(16)
C55 0.026(2) 0.017(2) 0.023(2) 0.0030(17) -0.0037(18) -0.0027(17)
C56 0.030(2) 0.034(3) 0.026(2) 0.001(2) -0.011(2) 0.001(2)
C57 0.037(3) 0.039(3) 0.019(2) 0.003(2) -0.007(2) 0.008(2)
C58 0.033(2) 0.028(2) 0.020(2) 0.0051(18) 0.0028(18) 0.0048(19)
C59 0.021(2) 0.024(2) 0.023(2) 0.0051(18) 0.0025(17) 0.0000(17)
C60 0.018(2) 0.020(2) 0.018(2) 0.0031(16) 0.0000(16) 0.0011(16)
C61 0.017(2) 0.026(2) 0.022(2) -0.0009(17) -0.0002(17) -0.0012(17)
C62 0.023(2) 0.039(3) 0.025(2) 0.007(2) -0.0048(18) 0.001(2)
C63 0.018(2) 0.033(3) 0.041(3) 0.010(2) 0.003(2) 0.0055(19)
C64 0.027(2) 0.023(2) 0.047(3) -0.007(2) 0.009(2) 0.0044(19)
C65 0.025(2) 0.025(2) 0.027(2) -0.0043(18) -0.0015(18) 0.0001(18)
C66 0.022(2) 0.020(2) 0.016(2) 0.0018(16) -0.0013(16) -0.0002(17)
C67 0.023(2) 0.021(2) 0.029(2) 0.0016(18) 0.0010(18) 0.0027(17)
C68 0.032(3) 0.021(2) 0.049(3) 0.004(2) -0.004(2) -0.0065(19)
C69 0.029(3) 0.027(3) 0.053(3) 0.008(2) -0.002(2) -0.008(2)
C70 0.017(2) 0.029(3) 0.048(3) 0.008(2) -0.004(2) 0.0003(19)
C71 0.024(2) 0.026(2) 0.034(3) 0.008(2) 0.000(2) 0.0063(19)
Pd2 0.01748(14) 0.01557(14) 0.01240(14) 0.00053(12) -0.00018(11) 0.00097(12)
P3 0.0198(5) 0.0161(5) 0.0136(5) 0.0011(4) 0.0007(4) 0.0010(4)
P4 0.0184(5) 0.0162(5) 0.0149(5) 0.0000(4) 0.0013(4) 0.0000(4)
O5 0.0283(17) 0.0333(18) 0.0166(16) -0.0018(13) 0.0038(13) 0.0104(14)
O6 0.0193(15) 0.046(2) 0.0251(17) 0.0017(15) 0.0003(13) 0.0096(14)
O7 0.0383(18) 0.0201(15) 0.0238(16) 0.0031(13) 0.0068(14) 0.0088(13)
O8 0.0296(17) 0.0258(17) 0.0261(17) -0.0044(13) -0.0042(14) 0.0018(14)
N3 0.0183(17) 0.0229(18) 0.0143(17) 0.0005(14) 0.0012(13) 0.0050(14)
N4 0.0283(19) 0.0148(16) 0.0249(19) -0.0028(14) 0.0050(15) 0.0021(14)
C72 0.020(2) 0.024(2) 0.015(2) 0.0017(16) -0.0038(16) 0.0019(17)
C73 0.0156(19) 0.0199(19) 0.0138(19) -0.0015(15) -0.0023(15) -0.0002(15)
C74 0.0224(19) 0.0194(19) 0.0142(18) 0.0016(18) 0.0009(14) 0.0021(18)
C75 0.023(2) 0.027(2) 0.020(2) -0.0051(18) 0.0012(16) 0.0000(18)
C76 0.030(2) 0.029(2) 0.012(2) 0.0007(17) -0.0002(17) 0.0026(19)
C77 0.025(2) 0.027(2) 0.016(2) 0.0034(17) -0.0014(17) 0.0040(18)
C78 0.020(2) 0.024(2) 0.016(2) 0.0021(16) -0.0008(16) -0.0005(17)
C79 0.020(2) 0.024(2) 0.015(2) 0.0009(16) 0.0004(16) 0.0068(17)
C80 0.034(3) 0.062(4) 0.037(3) -0.001(3) 0.011(2) 0.028(3)
C81 0.050(3) 0.032(3) 0.031(3) 0.005(2) 0.015(2) 0.023(2)
C82 0.025(2) 0.019(2) 0.0098(19) -0.0032(15) 0.0001(16) 0.0038(17)
C83 0.029(2) 0.0157(19) 0.018(2) 0.0012(16) 0.0046(17) 0.0010(17)
C84 0.027(2) 0.022(2) 0.018(2) 0.0017(16) 0.0002(17) 0.0002(17)
C85 0.026(2) 0.032(2) 0.031(3) 0.002(2) 0.0065(19) 0.007(2)
C86 0.025(2) 0.040(3) 0.029(2) 0.006(2) -0.0001(19) -0.003(2)
C87 0.030(2) 0.029(2) 0.021(2) 0.0014(18) -0.0020(18) -0.0034(19)
C88 0.027(2) 0.022(2) 0.016(2) -0.0006(16) 0.0006(17) -0.0005(17)
C89 0.022(2) 0.0195(19) 0.0131(19) 0.0045(15) -0.0017(16) 0.0011(16)
C90 0.021(2) 0.020(2) 0.015(2) -0.0006(16) -0.0021(16) -0.0015(17)
C91 0.029(2) 0.022(2) 0.019(2) -0.0044(17) -0.0016(18) -0.0039(18)
C92 0.040(3) 0.018(2) 0.036(3) -0.0049(19) 0.013(2) 0.0054(19)
C93 0.030(2) 0.024(2) 0.027(2) -0.0087(18) 0.0073(19) -0.0017(19)
C94 0.042(3) 0.037(3) 0.044(3) 0.001(2) 0.013(3) 0.006(2)
C95 0.045(3) 0.049(4) 0.055(4) -0.009(3) 0.020(3) 0.003(3)
C96 0.060(4) 0.048(3) 0.036(3) -0.016(3) 0.020(3) -0.015(3)
C97 0.053(3) 0.049(3) 0.027(3) 0.001(2) 0.005(2) -0.007(3)
C98 0.040(3) 0.035(3) 0.034(3) 0.001(2) 0.008(2) 0.003(2)
C99 0.023(2) 0.019(2) 0.0111(19) 0.0012(15) 0.0028(15) 0.0018(16)
C100 0.029(2) 0.022(2) 0.018(2) 0.0011(17) 0.0027(18) -0.0037(18)
C101 0.030(2) 0.029(2) 0.017(2) -0.0019(18) 0.0050(18) -0.0030(19)
C102 0.022(2) 0.029(2) 0.0141(19) -0.0006(16) 0.0013(16) 0.0029(17)
C103 0.035(2) 0.044(3) 0.016(2) -0.002(2) 0.0060(18) -0.009(2)
C104 0.029(2) 0.048(3) 0.018(2) -0.009(2) -0.0004(19) -0.008(2)
C105 0.026(2) 0.042(3) 0.020(2) -0.011(2) 0.0014(18) -0.002(2)
C106 0.019(2) 0.025(2) 0.022(2) -0.0034(17) -0.0018(17) 0.0003(17)
C107 0.021(2) 0.028(2) 0.0114(19) -0.0024(15) -0.0017(15) 0.0008(16)
C108 0.0190(18) 0.0207(18) 0.0139(18) 0.0033(17) 0.0014(14) 0.0052(17)
C109 0.0164(19) 0.025(2) 0.016(2) -0.0030(16) 0.0005(15) -0.0062(16)
C110 0.0171(19) 0.023(2) 0.020(2) -0.0040(16) 0.0008(16) 0.0021(15)
C111 0.023(2) 0.026(2) 0.022(2) -0.0006(18) -0.0007(17) 0.0025(18)
C112 0.027(2) 0.034(3) 0.035(3) -0.005(2) -0.006(2) 0.004(2)
C113 0.021(2) 0.034(3) 0.039(3) -0.007(2) -0.0022(19) 0.0080(19)
C114 0.018(2) 0.035(3) 0.037(3) -0.012(2) 0.0016(19) -0.0018(19)
C115 0.017(2) 0.027(2) 0.027(2) -0.0091(18) 0.0005(17) -0.0018(17)
C116 0.021(2) 0.034(2) 0.019(2) -0.0016(19) 0.0056(17) -0.0086(18)
C117 0.023(2) 0.022(2) 0.014(2) 0.0039(16) -0.0003(16) -0.0046(17)
C118 0.0198(19) 0.0185(19) 0.015(2) -0.0033(15) 0.0009(15) -0.0017(16)
C119 0.030(2) 0.020(2) 0.013(2) 0.0029(16) 0.0023(17) 0.0008(18)
C120 0.027(2) 0.025(2) 0.021(2) -0.0010(18) 0.0040(18) -0.0022(19)
C121 0.027(2) 0.032(3) 0.037(3) -0.005(2) 0.011(2) -0.006(2)
C122 0.035(3) 0.029(3) 0.071(4) -0.003(3) 0.005(3) -0.012(2)
C123 0.046(3) 0.024(3) 0.075(4) -0.012(3) 0.006(3) -0.011(2)
C124 0.035(3) 0.023(2) 0.034(3) -0.005(2) 0.005(2) -0.004(2)
C125 0.026(2) 0.0164(19) 0.013(2) -0.0011(16) -0.0032(16) 0.0048(17)
C126 0.031(2) 0.020(2) 0.018(2) 0.0018(16) -0.0003(18) -0.0014(18)
C127 0.033(3) 0.025(2) 0.032(3) -0.0034(19) -0.008(2) 0.0082(19)
C128 0.027(2) 0.028(2) 0.036(3) -0.009(2) -0.006(2) 0.007(2)
C129 0.022(2) 0.034(3) 0.029(3) -0.004(2) -0.0022(19) 0.0005(19)
C130 0.025(2) 0.025(2) 0.019(2) 0.0006(17) 0.0019(17) 0.0021(17)
C131 0.020(2) 0.020(2) 0.020(2) 0.0035(17) 0.0015(17) 0.0015(17)
C132 0.026(2) 0.019(2) 0.024(2) 0.0020(17) 0.0033(18) 0.0020(17)
C133 0.028(2) 0.026(2) 0.025(2) 0.0072(19) 0.0017(19) 0.0013(19)
C134 0.046(3) 0.025(3) 0.038(3) 0.010(2) 0.008(2) 0.007(2)
C135 0.056(4) 0.024(3) 0.043(3) 0.006(2) 0.013(3) 0.006(2)
C136 0.045(3) 0.025(3) 0.026(3) 0.0018(19) 0.009(2) 0.003(2)
C137 0.023(2) 0.0168(19) 0.0137(19) -0.0010(15) 0.0004(16) 0.0032(16)
C138 0.022(2) 0.026(2) 0.020(2) -0.0026(17) -0.0023(17) 0.0025(17)
C139 0.027(2) 0.030(2) 0.020(2) -0.0091(18) -0.0027(18) 0.0047(19)
C140 0.030(2) 0.039(3) 0.017(2) -0.0021(19) 0.0065(18) 0.008(2)
C141 0.024(2) 0.035(3) 0.026(2) -0.004(2) 0.0034(19) -0.003(2)
C142 0.023(2) 0.029(2) 0.020(2) 0.0016(18) -0.0022(18) -0.0016(19)

loop_
_atom_type_symbol
_atom_type_description
_atom_type_scat_dispersion_real
_atom_type_scat_dispersion_imag
_atom_type_scat_source
C C 0.0033 0.0016 'International Tables Vol C Tables 4.2.6.8 and 6.1.1.4'
H H 0.0000 0.0000 'International Tables Vol C Tables 4.2.6.8 and 6.1.1.4'
N N 0.0061 0.0033 'International Tables Vol C Tables 4.2.6.8 and 6.1.1.4'
O O 0.0106 0.0060 'International Tables Vol C Tables 4.2.6.8 and 6.1.1.4'
P P 0.1023 0.0942 'International Tables Vol C Tables 4.2.6.8 and 6.1.1.4'
Pd Pd -0.9988 1.0072 'International Tables Vol C Tables 4.2.6.8 and 6.1.1.4'

loop_
_geom_angle_atom_site_label_1
_geom_angle_atom_site_label_2
_geom_angle_atom_site_label_3
_geom_angle
N1 Pd1 C19 83.87(16)
N1 Pd1 P2 163.66(10)
C19 Pd1 P2 88.89(12)
N1 Pd1 P1 95.00(10)
C19 Pd1 P1 171.43(12)
P2 Pd1 P1 94.28(4)
C54 P1 C48 102.3(2)
C54 P1 C28 106.42(19)
C48 P1 C28 104.24(19)
C54 P1 Pd1 124.53(14)
C48 P1 Pd1 117.29(15)
C28 P1 Pd1 99.95(13)
C66 P2 C47 103.21(19)
C66 P2 C60 106.1(2)
C47 P2 C60 101.31(19)
C66 P2 Pd1 103.08(15)
C47 P2 Pd1 118.64(14)
C60 P2 Pd1 122.47(15)
C8 O2 C9 105.5(4)
C8 O3 C10 104.8(3)
C1 N1 C2 108.1(3)
C1 N1 Pd1 123.2(3)
C2 N1 Pd1 128.2(3)
C12 N2 C13 111.2(3)
C12 N2 C21 124.6(4)
C13 N2 C21 124.0(4)
O1 C1 N1 127.3(4)
O1 C1 C8 122.8(4)
N1 C1 C8 109.8(3)
C7 C2 N1 113.6(4)
C7 C2 C3 119.7(4)
N1 C2 C3 126.7(4)
C4 C3 C2 116.7(4)
C4 C3 C11 122.5(4)
C2 C3 C11 120.8(3)
C5 C4 C3 122.4(4)
C4 C5 C6 120.2(4)
C7 C6 C5 117.3(4)
C6 C7 C2 123.6(4)
C6 C7 C8 129.3(4)
C2 C7 C8 107.1(4)
O3 C8 O2 106.5(3)
O3 C8 C7 111.2(3)
O2 C8 C7 114.8(4)
O3 C8 C1 112.0(4)
O2 C8 C1 111.6(3)
C7 C8 C1 100.9(3)
O2 C9 C10 105.1(4)
O3 C10 C9 103.7(4)
C18 C11 C3 113.3(3)
C18 C11 C12 100.8(3)
C3 C11 C12 110.0(3)
C18 C11 C19 113.0(3)
C3 C11 C19 111.9(3)
C12 C11 C19 107.0(3)
O4 C12 N2 124.3(4)
O4 C12 C11 126.8(4)
N2 C12 C11 108.9(4)
C14 C13 C18 123.2(4)
C14 C13 N2 127.8(4)
C18 C13 N2 109.1(4)
C13 C14 C15 117.3(4)
C16 C15 C14 120.1(4)
C15 C16 C17 121.5(4)
C18 C17 C16 119.0(4)
C17 C18 C13 118.9(4)
C17 C18 C11 131.7(4)
C13 C18 C11 109.4(4)
C20 C19 C11 112.0(4)
C20 C19 Pd1 109.8(3)
C11 C19 Pd1 111.1(3)
N2 C21 C22 114.2(4)
C27 C22 C23 119.1(4)
C27 C22 C21 120.6(4)
C23 C22 C21 120.3(4)
C24 C23 C22 119.5(5)
C25 C24 C23 120.9(5)
C24 C25 C26 120.0(5)
C25 C26 C27 119.5(5)
C22 C27 C26 121.1(5)
C37 C28 C29 119.6(4)
C37 C28 P1 121.9(3)
C29 C28 P1 117.4(3)
C30 C29 C28 121.0(4)
C29 C30 C31 121.3(4)
C30 C31 C32 122.4(4)
C30 C31 C36 118.4(4)
C32 C31 C36 119.1(4)
C33 C32 C31 120.1(5)
C32 C33 C34 121.8(4)
C35 C34 C33 120.5(5)
C34 C35 C36 120.1(5)
C35 C36 C37 121.7(4)
C35 C36 C31 118.5(4)
C37 C36 C31 119.8(4)
C28 C37 C36 119.8(4)
C28 C37 C38 122.3(4)
C36 C37 C38 117.9(4)
C47 C38 C39 119.2(4)
C47 C38 C37 122.3(4)
C39 C38 C37 118.4(4)
C40 C39 C44 118.4(4)
C40 C39 C38 121.8(4)
C44 C39 C38 119.6(4)
C41 C40 C39 120.5(4)
C40 C41 C42 120.9(4)
C43 C42 C41 119.4(4)
C42 C43 C44 121.8(4)
C43 C44 C45 121.8(4)
C43 C44 C39 118.9(4)
C45 C44 C39 119.3(4)
C46 C45 C44 120.3(4)
C45 C46 C47 121.5(4)
C38 C47 C46 119.9(4)
C38 C47 P2 120.5(3)
C46 C47 P2 119.6(3)
C49 C48 C53 117.3(4)
C49 C48 P1 121.3(3)
C53 C48 P1 121.2(3)
C48 C49 C50 121.9(4)
C49 C50 C51 120.1(4)
C50 C51 C52 119.0(4)
C53 C52 C51 120.1(5)
C52 C53 C48 121.5(4)
C55 C54 C59 118.7(4)
C55 C54 P1 119.6(3)
C59 C54 P1 121.5(3)
C54 C55 C56 120.3(4)
C57 C56 C55 121.2(5)
C56 C57 C58 119.1(4)
C59 C58 C57 119.8(4)
C58 C59 C54 120.9(4)
C61 C60 C65 119.5(4)
C61 C60 P2 119.9(3)
C65 C60 P2 120.4(3)
C60 C61 C62 120.5(4)
C63 C62 C61 118.6(4)
C64 C63 C62 120.9(4)
C65 C64 C63 119.7(4)
C64 C65 C60 120.7(4)
C67 C66 C71 117.9(4)
C67 C66 P2 125.3(3)
C71 C66 P2 116.4(3)
C66 C67 C68 121.0(4)
C69 C68 C67 120.5(4)
C68 C69 C70 119.5(4)
C71 C70 C69 119.8(4)
C70 C71 C66 121.3(4)
N3 Pd2 C90 83.85(15)
N3 Pd2 P3 163.60(10)
C90 Pd2 P3 89.92(12)
N3 Pd2 P4 95.12(10)
C90 Pd2 P4 170.64(12)
P3 Pd2 P4 93.43(4)
C125 P3 C119 107.8(2)
C125 P3 C99 101.27(19)
C119 P3 C99 101.95(19)
C125 P3 Pd2 122.95(14)
C119 P3 Pd2 101.58(14)
C99 P3 Pd2 119.11(14)
C137 P4 C131 102.04(19)
C137 P4 C118 105.81(19)
C131 P4 C118 104.45(19)
C137 P4 Pd2 125.36(14)
C131 P4 Pd2 117.08(15)
C118 P4 Pd2 99.84(13)
C79 O6 C80 105.2(4)
C79 O7 C81 105.2(3)
C72 N3 C73 108.4(3)
C72 N3 Pd2 123.1(3)
C73 N3 Pd2 128.2(3)
C83 N4 C84 110.3(3)
C83 N4 C92 124.2(4)
C84 N4 C92 125.4(4)
O5 C72 N3 126.7(4)
O5 C72 C79 124.3(4)
N3 C72 C79 109.1(3)
C78 C73 N3 112.4(4)
C78 C73 C74 121.2(4)
N3 C73 C74 126.3(4)
C75 C74 C73 115.6(4)
C75 C74 C82 123.1(4)
C73 C74 C82 121.2(3)
C76 C75 C74 123.6(4)
C75 C76 C77 119.1(4)
C78 C77 C76 119.0(4)
C77 C78 C73 121.2(4)
C77 C78 C79 131.4(4)
C73 C78 C79 107.4(4)
O7 C79 O6 106.4(3)
O7 C79 C78 111.4(3)
O6 C79 C78 114.2(4)
O7 C79 C72 111.8(3)
O6 C79 C72 110.9(3)
C78 C79 C72 102.2(3)
O6 C80 C81 106.2(4)
O7 C81 C80 102.6(4)
C74 C82 C89 114.3(4)
C74 C82 C83 109.8(3)
C89 C82 C83 99.8(3)
C74 C82 C90 113.2(3)
C89 C82 C90 112.1(3)
C83 C82 C90 106.4(3)
O8 C83 N4 123.5(4)
O8 C83 C82 127.1(4)
N4 C83 C82 109.4(4)
C89 C84 C85 123.1(4)
C89 C84 N4 109.9(4)
C85 C84 N4 126.9(4)
C84 C85 C86 116.7(4)
C87 C86 C85 121.2(4)
C86 C87 C88 120.4(4)
C89 C88 C87 119.7(4)
C84 C89 C88 118.9(4)
C84 C89 C82 109.7(4)
C88 C89 C82 131.3(4)
C91 C90 C82 112.7(3)
C91 C90 Pd2 110.3(3)
C82 C90 Pd2 110.7(3)
N4 C92 C93 113.5(4)
C98 C93 C94 118.5(5)
C98 C93 C92 121.5(4)
C94 C93 C92 120.0(5)
C95 C94 C93 121.2(6)
C94 C95 C96 120.0(6)
C95 C96 C97 119.7(5)
C98 C97 C96 119.6(6)
C93 C98 C97 121.0(5)
C108 C99 C100 119.5(4)
C108 C99 P3 120.9(3)
C100 C99 P3 119.6(3)
C101 C100 C99 121.7(4)
C100 C101 C102 119.6(4)
C103 C102 C101 120.6(4)
C103 C102 C107 119.7(4)
C101 C102 C107 119.6(4)
C104 C103 C102 120.5(4)
C103 C104 C105 120.6(4)
C106 C105 C104 120.9(4)
C105 C106 C107 120.1(4)
C102 C107 C108 119.6(4)
C102 C107 C106 117.9(4)
C108 C107 C106 122.5(4)
C99 C108 C107 119.8(4)
C99 C108 C109 121.6(3)
C107 C108 C109 118.5(4)
C118 C109 C110 119.9(4)
C118 C109 C108 122.1(4)
C110 C109 C108 117.9(4)
C111 C110 C115 118.9(4)
C111 C110 C109 121.6(4)
C115 C110 C109 119.4(4)
C112 C111 C110 120.5(4)
C111 C112 C113 120.2(5)
C114 C113 C112 121.2(4)
C113 C114 C115 120.1(5)
C116 C115 C114 122.4(4)
C116 C115 C110 118.6(4)
C114 C115 C110 119.0(4)
C117 C116 C115 120.9(4)
C116 C117 C118 122.0(4)
C109 C118 C117 119.1(4)
C109 C118 P4 122.2(3)
C117 C118 P4 117.7(3)
C120 C119 C124 118.9(4)
C120 C119 P3 116.5(3)
C124 C119 P3 124.3(4)
C121 C120 C119 121.6(4)
C122 C121 C120 119.9(5)
C121 C122 C123 119.3(5)
C122 C123 C124 121.8(5)
C123 C124 C119 118.3(5)
C130 C125 C126 119.1(4)
C130 C125 P3 120.6(3)
C126 C125 P3 120.1(3)
C127 C126 C125 121.3(4)
C126 C127 C128 119.4(4)
C129 C128 C127 119.9(4)
C128 C129 C130 120.4(5)
C125 C130 C129 119.9(4)
C132 C131 C136 117.9(4)
C132 C131 P4 120.5(3)
C136 C131 P4 121.4(3)
C133 C132 C131 121.0(4)
C134 C133 C132 120.6(4)
C133 C134 C135 118.8(5)
C136 C135 C134 121.9(5)
C135 C136 C131 119.8(5)
C142 C137 C138 118.4(4)
C142 C137 P4 120.1(3)
C138 C137 P4 121.0(3)
C139 C138 C137 120.9(4)
C140 C139 C138 119.8(4)
C141 C140 C139 119.7(4)
C140 C141 C142 120.7(4)
C141 C142 C137 120.5(4)

loop_
_geom_bond_atom_site_label_1
_geom_bond_atom_site_label_2
_geom_bond_distance
Pd1 N1 2.041(3)
Pd1 C19 2.119(4)
Pd1 P2 2.2741(11)
Pd1 P1 2.4013(11)
P1 C54 1.814(4)
P1 C48 1.841(5)
P1 C28 1.842(4)
P2 C66 1.819(4)
P2 C47 1.834(4)
P2 C60 1.835(4)
O1 C1 1.229(5)
O2 C8 1.405(5)
O2 C9 1.455(6)
O3 C8 1.404(5)
O3 C10 1.421(5)
O4 C12 1.237(5)
N1 C1 1.359(5)
N1 C2 1.395(5)
N2 C12 1.351(6)
N2 C13 1.415(6)
N2 C21 1.467(5)
C1 C8 1.566(6)
C2 C7 1.387(6)
C2 C3 1.409(6)
C3 C4 1.408(5)
C3 C11 1.529(6)
C4 C5 1.388(6)
C5 C6 1.401(6)
C6 C7 1.375(6)
C7 C8 1.515(6)
C9 C10 1.510(8)
C11 C18 1.513(6)
C11 C12 1.553(6)
C11 C19 1.577(6)
C13 C14 1.380(6)
C13 C18 1.399(6)
C14 C15 1.408(7)
C15 C16 1.369(7)
C16 C17 1.415(6)
C17 C18 1.367(6)
C19 C20 1.519(6)
C21 C22 1.516(6)
C22 C27 1.366(7)
C22 C23 1.408(6)
C23 C24 1.381(7)
C24 C25 1.371(8)
C25 C26 1.379(8)
C26 C27 1.393(7)
C28 C37 1.399(6)
C28 C29 1.420(6)
C29 C30 1.382(6)
C30 C31 1.403(7)
C31 C32 1.423(6)
C31 C36 1.443(6)
C32 C33 1.360(7)
C33 C34 1.395(7)
C34 C35 1.386(6)
C35 C36 1.424(6)
C36 C37 1.430(6)
C37 C38 1.488(6)
C38 C47 1.389(6)
C38 C39 1.437(5)
C39 C40 1.421(6)
C39 C44 1.430(6)
C40 C41 1.381(6)
C41 C42 1.404(7)
C42 C43 1.371(7)
C43 C44 1.409(6)
C44 C45 1.409(7)
C45 C46 1.369(6)
C46 C47 1.423(6)
C48 C49 1.380(6)
C48 C53 1.403(6)
C49 C50 1.385(6)
C50 C51 1.387(7)
C51 C52 1.393(7)
C52 C53 1.379(7)
C54 C55 1.392(6)
C54 C59 1.405(6)
C55 C56 1.392(6)
C56 C57 1.374(7)
C57 C58 1.413(7)
C58 C59 1.382(6)
C60 C61 1.381(6)
C60 C65 1.397(6)
C61 C62 1.398(6)
C62 C63 1.394(7)
C63 C64 1.385(7)
C64 C65 1.368(6)
C66 C67 1.382(6)
C66 C71 1.419(6)
C67 C68 1.393(6)
C68 C69 1.370(7)
C69 C70 1.412(7)
C70 C71 1.362(7)
Pd2 N3 2.035(3)
Pd2 C90 2.137(4)
Pd2 P3 2.2703(11)
Pd2 P4 2.4042(11)
P3 C125 1.820(4)
P3 C119 1.822(5)
P3 C99 1.833(4)
P4 C137 1.818(4)
P4 C131 1.834(4)
P4 C118 1.855(4)
O5 C72 1.224(5)
O6 C79 1.418(5)
O6 C80 1.450(6)
O7 C79 1.405(5)
O7 C81 1.440(5)
O8 C83 1.233(5)
N3 C72 1.370(5)
N3 C73 1.404(5)
N4 C83 1.366(6)
N4 C84 1.414(6)
N4 C92 1.464(5)
C72 C79 1.558(6)
C73 C78 1.402(6)
C73 C74 1.404(6)
C74 C75 1.401(6)
C74 C82 1.511(6)
C75 C76 1.382(6)
C76 C77 1.403(6)
C77 C78 1.371(6)
C78 C79 1.492(6)
C80 C81 1.520(8)
C82 C89 1.530(6)
C82 C83 1.555(6)
C82 C90 1.566(6)
C84 C89 1.384(6)
C84 C85 1.386(6)
C85 C86 1.404(7)
C86 C87 1.380(7)
C87 C88 1.389(6)
C88 C89 1.386(6)
C90 C91 1.538(6)
C92 C93 1.519(7)
C93 C98 1.387(7)
C93 C94 1.390(7)
C94 C95 1.381(8)
C95 C96 1.382(9)
C96 C97 1.396(9)
C97 C98 1.389(8)
C99 C108 1.384(6)
C99 C100 1.432(6)
C100 C101 1.368(6)
C101 C102 1.418(6)
C102 C103 1.417(6)
C102 C107 1.427(6)
C103 C104 1.374(7)
C104 C105 1.400(7)
C105 C106 1.378(6)
C106 C107 1.446(6)
C107 C108 1.430(5)
C108 C109 1.510(5)
C109 C118 1.390(6)
C109 C110 1.429(6)
C110 C111 1.420(6)
C110 C115 1.428(6)
C111 C112 1.372(6)
C112 C113 1.410(7)
C113 C114 1.363(7)
C114 C115 1.426(6)
C115 C116 1.421(7)
C116 C117 1.340(6)
C117 C118 1.423(6)
C119 C120 1.390(6)
C119 C124 1.406(6)
C120 C121 1.376(7)
C121 C122 1.373(7)
C122 C123 1.380(8)
C123 C124 1.395(7)
C125 C130 1.392(6)
C125 C126 1.399(6)
C126 C127 1.361(6)
C127 C128 1.413(7)
C128 C129 1.375(7)
C129 C130 1.392(6)
C131 C132 1.404(6)
C131 C136 1.412(7)
C132 C133 1.386(6)
C133 C134 1.378(7)
C134 C135 1.385(8)
C135 C136 1.375(7)
C137 C142 1.395(6)
C137 C138 1.405(6)
C138 C139 1.393(6)
C139 C140 1.392(7)
C140 C141 1.386(7)
C141 C142 1.391(6)
O9 C143 1.496(11)
O10 C145 1.399(10)
C144 O11 1.433(12)
O12 C146 1.404(9)
O13 C147 1.424(7)

loop_
_geom_torsion_atom_site_label_1
_geom_torsion_atom_site_label_2
_geom_torsion_atom_site_label_3
_geom_torsion_atom_site_label_4
_geom_torsion
N1 Pd1 P1 C54 -105.7(2)
C19 Pd1 P1 C54 172.3(9)
P2 Pd1 P1 C54 60.82(18)
N1 Pd1 P1 C48 24.51(19)
C19 Pd1 P1 C48 -57.5(9)
P2 Pd1 P1 C48 -168.96(16)
N1 Pd1 P1 C28 136.31(17)
C19 Pd1 P1 C28 54.3(9)
P2 Pd1 P1 C28 -57.16(14)
N1 Pd1 P2 C66 -4.9(4)
C19 Pd1 P2 C66 58.58(18)
P1 Pd1 P2 C66 -129.39(14)
N1 Pd1 P2 C47 108.3(4)
C19 Pd1 P2 C47 171.8(2)
P1 Pd1 P2 C47 -16.17(16)
N1 Pd1 P2 C60 -124.0(4)
C19 Pd1 P2 C60 -60.4(2)
P1 Pd1 P2 C60 111.59(17)
C19 Pd1 N1 C1 -144.0(4)
P2 Pd1 N1 C1 -79.8(5)
P1 Pd1 N1 C1 44.6(3)
C19 Pd1 N1 C2 26.9(4)
P2 Pd1 N1 C2 91.1(5)
P1 Pd1 N1 C2 -144.5(3)
C2 N1 C1 O1 -173.8(4)
Pd1 N1 C1 O1 -1.4(7)
C2 N1 C1 C8 7.4(5)
Pd1 N1 C1 C8 179.9(3)
C1 N1 C2 C7 -5.1(5)
Pd1 N1 C2 C7 -177.1(3)
C1 N1 C2 C3 173.1(4)
Pd1 N1 C2 C3 1.1(6)
C7 C2 C3 C4 -4.2(6)
N1 C2 C3 C4 177.6(4)
C7 C2 C3 C11 173.2(4)
N1 C2 C3 C11 -4.9(7)
C2 C3 C4 C5 1.4(7)
C11 C3 C4 C5 -176.0(4)
C3 C4 C5 C6 1.3(7)
C4 C5 C6 C7 -1.1(7)
C5 C6 C7 C2 -1.9(7)
C5 C6 C7 C8 -178.7(4)
N1 C2 C7 C6 -176.9(4)
C3 C2 C7 C6 4.7(7)
N1 C2 C7 C8 0.4(5)
C3 C2 C7 C8 -177.9(4)
C10 O3 C8 O2 -39.5(4)
C10 O3 C8 C7 -165.2(4)
C10 O3 C8 C1 82.8(4)
C9 O2 C8 O3 29.7(4)
C9 O2 C8 C7 153.2(4)
C9 O2 C8 C1 -92.9(4)
C6 C7 C8 O3 61.9(6)
C2 C7 C8 O3 -115.2(4)
C6 C7 C8 O2 -59.1(6)
C2 C7 C8 O2 123.8(4)
C6 C7 C8 C1 -179.2(4)
C2 C7 C8 C1 3.7(4)
O1 C1 C8 O3 -67.4(5)
N1 C1 C8 O3 111.4(4)
O1 C1 C8 O2 52.0(6)
N1 C1 C8 O2 -129.2(4)
O1 C1 C8 C7 174.3(4)
N1 C1 C8 C7 -6.9(5)
C8 O2 C9 C10 -9.0(5)
C8 O3 C10 C9 32.1(4)
O2 C9 C10 O3 -14.1(5)
C4 C3 C11 C18 -86.5(5)
C2 C3 C11 C18 96.2(5)
C4 C3 C11 C12 25.4(6)
C2 C3 C11 C12 -151.9(4)
C4 C3 C11 C19 144.3(4)
C2 C3 C11 C19 -33.0(5)
C13 N2 C12 O4 -174.6(4)
C21 N2 C12 O4 1.0(7)
C13 N2 C12 C11 6.8(5)
C21 N2 C12 C11 -177.6(4)
C18 C11 C12 O4 173.4(4)
C3 C11 C12 O4 53.5(6)
C19 C11 C12 O4 -68.2(5)
C18 C11 C12 N2 -8.1(4)
C3 C11 C12 N2 -127.9(4)
C19 C11 C12 N2 110.3(4)
C12 N2 C13 C14 176.8(4)
C21 N2 C13 C14 1.2(7)
C12 N2 C13 C18 -2.4(5)
C21 N2 C13 C18 -178.0(4)
C18 C13 C14 C15 1.5(7)
N2 C13 C14 C15 -177.5(4)
C13 C14 C15 C16 -0.1(7)
C14 C15 C16 C17 -0.3(7)
C15 C16 C17 C18 -0.7(7)
C16 C17 C18 C13 2.0(6)
C16 C17 C18 C11 -178.1(4)
C14 C13 C18 C17 -2.5(6)
N2 C13 C18 C17 176.7(4)
C14 C13 C18 C11 177.6(4)
N2 C13 C18 C11 -3.2(5)
C3 C11 C18 C17 -55.8(6)
C12 C11 C18 C17 -173.3(4)
C19 C11 C18 C17 72.8(6)
C3 C11 C18 C13 124.1(4)
C12 C11 C18 C13 6.6(4)
C19 C11 C18 C13 -107.3(4)
C18 C11 C19 C20 177.4(4)
C3 C11 C19 C20 -53.3(5)
C12 C11 C19 C20 67.3(4)
C18 C11 C19 Pd1 -59.4(4)
C3 C11 C19 Pd1 69.9(4)
C12 C11 C19 Pd1 -169.5(3)
N1 Pd1 C19 C20 66.7(3)
P2 Pd1 C19 C20 -98.6(3)
P1 Pd1 C19 C20 149.5(7)
N1 Pd1 C19 C11 -57.8(3)
P2 Pd1 C19 C11 136.9(3)
P1 Pd1 C19 C11 25.1(11)
C12 N2 C21 C22 -111.6(5)
C13 N2 C21 C22 63.5(6)
N2 C21 C22 C27 -130.0(5)
N2 C21 C22 C23 52.4(6)
C27 C22 C23 C24 0.1(7)
C21 C22 C23 C24 177.7(5)
C22 C23 C24 C25 0.3(8)
C23 C24 C25 C26 -0.4(8)
C24 C25 C26 C27 0.1(7)
C23 C22 C27 C26 -0.4(7)
C21 C22 C27 C26 -178.0(4)
C25 C26 C27 C22 0.3(7)
C54 P1 C28 C37 -55.6(4)
C48 P1 C28 C37 -163.3(3)
Pd1 P1 C28 C37 75.0(3)
C54 P1 C28 C29 136.5(3)
C48 P1 C28 C29 28.8(4)
Pd1 P1 C28 C29 -92.9(3)
C37 C28 C29 C30 -0.8(6)
P1 C28 C29 C30 167.4(3)
C28 C29 C30 C31 -1.7(7)
C29 C30 C31 C32 -178.9(4)
C29 C30 C31 C36 2.9(6)
C30 C31 C32 C33 -179.0(4)
C36 C31 C32 C33 -0.8(6)
C31 C32 C33 C34 -0.3(7)
C32 C33 C34 C35 0.6(8)
C33 C34 C35 C36 0.3(7)
C34 C35 C36 C37 -179.7(4)
C34 C35 C36 C31 -1.4(6)
C30 C31 C36 C35 179.9(4)
C32 C31 C36 C35 1.6(6)
C30 C31 C36 C37 -1.7(6)
C32 C31 C36 C37 -180.0(4)
C29 C28 C37 C36 1.9(6)
P1 C28 C37 C36 -165.7(3)
C29 C28 C37 C38 -175.2(4)
P1 C28 C37 C38 17.1(6)
C35 C36 C37 C28 177.6(4)
C31 C36 C37 C28 -0.7(6)
C35 C36 C37 C38 -5.1(6)
C31 C36 C37 C38 176.6(4)
C28 C37 C38 C47 -78.1(5)
C36 C37 C38 C47 104.7(5)
C28 C37 C38 C39 104.2(5)
C36 C37 C38 C39 -73.0(5)
C47 C38 C39 C40 178.1(4)
C37 C38 C39 C40 -4.2(6)
C47 C38 C39 C44 1.4(6)
C37 C38 C39 C44 179.1(4)
C44 C39 C40 C41 2.8(6)
C38 C39 C40 C41 -173.9(4)
C39 C40 C41 C42 -2.0(7)
C40 C41 C42 C43 0.1(8)
C41 C42 C43 C44 0.9(8)
C42 C43 C44 C45 178.7(5)
C42 C43 C44 C39 0.1(7)
C40 C39 C44 C43 -1.9(6)
C38 C39 C44 C43 174.9(4)
C40 C39 C44 C45 179.5(4)
C38 C39 C44 C45 -3.7(6)
C43 C44 C45 C46 -175.5(5)
C39 C44 C45 C46 3.1(7)
C44 C45 C46 C47 -0.1(7)
C39 C38 C47 C46 1.6(6)
C37 C38 C47 C46 -176.1(4)
C39 C38 C47 P2 -179.8(3)
C37 C38 C47 P2 2.6(6)
C45 C46 C47 C38 -2.3(7)
C45 C46 C47 P2 179.0(4)
C66 P2 C47 C38 175.3(3)
C60 P2 C47 C38 -75.0(4)
Pd1 P2 C47 C38 62.1(4)
C66 P2 C47 C46 -6.1(4)
C60 P2 C47 C46 103.6(4)
Pd1 P2 C47 C46 -119.3(3)
C54 P1 C48 C49 162.6(4)
C28 P1 C48 C49 -86.7(4)
Pd1 P1 C48 C49 22.7(4)
C54 P1 C48 C53 -12.2(4)
C28 P1 C48 C53 98.5(4)
Pd1 P1 C48 C53 -152.1(3)
C53 C48 C49 C50 1.1(7)
P1 C48 C49 C50 -173.9(4)
C48 C49 C50 C51 0.3(7)
C49 C50 C51 C52 -1.9(7)
C50 C51 C52 C53 1.9(8)
C51 C52 C53 C48 -0.5(8)
C49 C48 C53 C52 -1.1(7)
P1 C48 C53 C52 173.9(4)
C48 P1 C54 C55 -99.8(4)
C28 P1 C54 C55 151.1(3)
Pd1 P1 C54 C55 36.2(4)
C48 P1 C54 C59 74.0(4)
C28 P1 C54 C59 -35.0(4)
Pd1 P1 C54 C59 -149.9(3)
C59 C54 C55 C56 1.4(6)
P1 C54 C55 C56 175.5(4)
C54 C55 C56 C57 -0.4(7)
C55 C56 C57 C58 -0.2(8)
C56 C57 C58 C59 -0.1(7)
C57 C58 C59 C54 1.1(7)
C55 C54 C59 C58 -1.8(7)
P1 C54 C59 C58 -175.7(3)
C66 P2 C60 C61 -131.1(4)
C47 P2 C60 C61 121.4(4)
Pd1 P2 C60 C61 -13.6(4)
C66 P2 C60 C65 53.6(4)
C47 P2 C60 C65 -53.9(4)
Pd1 P2 C60 C65 171.1(3)
C65 C60 C61 C62 -0.9(7)
P2 C60 C61 C62 -176.3(3)
C60 C61 C62 C63 -0.6(7)
C61 C62 C63 C64 1.4(7)
C62 C63 C64 C65 -0.7(8)
C63 C64 C65 C60 -0.8(7)
C61 C60 C65 C64 1.6(7)
P2 C60 C65 C64 177.0(4)
C47 P2 C66 C67 117.8(4)
C60 P2 C66 C67 11.7(5)
Pd1 P2 C66 C67 -118.2(4)
C47 P2 C66 C71 -69.7(4)
C60 P2 C66 C71 -175.8(3)
Pd1 P2 C66 C71 54.3(4)
C71 C66 C67 C68 0.1(7)
P2 C66 C67 C68 172.4(4)
C66 C67 C68 C69 1.3(8)
C67 C68 C69 C70 -0.5(9)
C68 C69 C70 C71 -1.6(9)
C69 C70 C71 C66 2.9(8)
C67 C66 C71 C70 -2.2(7)
P2 C66 C71 C70 -175.3(4)
N3 Pd2 P3 C125 -127.5(4)
C90 Pd2 P3 C125 -60.1(2)
P4 Pd2 P3 C125 111.14(17)
N3 Pd2 P3 C119 -7.2(4)
C90 Pd2 P3 C119 60.18(18)
P4 Pd2 P3 C119 -128.56(15)
N3 Pd2 P3 C99 103.6(4)
C90 Pd2 P3 C99 171.0(2)
P4 Pd2 P3 C99 -17.71(16)
N3 Pd2 P4 C137 -104.87(19)
C90 Pd2 P4 C137 171.9(7)
P3 Pd2 P4 C137 61.12(17)
N3 Pd2 P4 C131 25.69(19)
C90 Pd2 P4 C131 -57.5(8)
P3 Pd2 P4 C131 -168.32(16)
N3 Pd2 P4 C118 137.60(16)
C90 Pd2 P4 C118 54.4(8)
P3 Pd2 P4 C118 -56.41(14)
C90 Pd2 N3 C72 -145.2(3)
P3 Pd2 N3 C72 -77.0(5)
P4 Pd2 N3 C72 44.1(3)
C90 Pd2 N3 C73 28.6(3)
P3 Pd2 N3 C73 96.8(4)
P4 Pd2 N3 C73 -142.0(3)
C73 N3 C72 O5 -174.7(4)
Pd2 N3 C72 O5 0.2(6)
C73 N3 C72 C79 6.6(5)
Pd2 N3 C72 C79 -178.5(3)
C72 N3 C73 C78 -4.5(5)
Pd2 N3 C73 C78 -179.0(3)
C72 N3 C73 C74 172.8(4)
Pd2 N3 C73 C74 -1.7(6)
C78 C73 C74 C75 -4.7(6)
N3 C73 C74 C75 178.2(4)
C78 C73 C74 C82 173.3(4)
N3 C73 C74 C82 -3.7(6)
C73 C74 C75 C76 1.8(7)
C82 C74 C75 C76 -176.2(4)
C74 C75 C76 C77 0.4(7)
C75 C76 C77 C78 0.4(7)
C76 C77 C78 C73 -3.3(7)
C76 C77 C78 C79 -179.7(4)
N3 C73 C78 C77 -176.9(4)
C74 C73 C78 C77 5.7(6)
N3 C73 C78 C79 0.2(5)
C74 C73 C78 C79 -177.2(4)
C81 O7 C79 O6 -39.7(4)
C81 O7 C79 C78 -164.7(4)
C81 O7 C79 C72 81.5(4)
C80 O6 C79 O7 30.1(4)
C80 O6 C79 C78 153.4(4)
C80 O6 C79 C72 -91.7(4)
C77 C78 C79 O7 60.6(6)
C73 C78 C79 O7 -116.1(4)
C77 C78 C79 O6 -59.9(6)
C73 C78 C79 O6 123.3(4)
C77 C78 C79 C72 -179.8(5)
C73 C78 C79 C72 3.5(4)
O5 C72 C79 O7 -65.7(5)
N3 C72 C79 O7 113.0(4)
O5 C72 C79 O6 52.9(6)
N3 C72 C79 O6 -128.4(4)
O5 C72 C79 C78 175.0(4)
N3 C72 C79 C78 -6.3(4)
C79 O6 C80 C81 -9.6(5)
C79 O7 C81 C80 31.7(5)
O6 C80 C81 O7 -13.4(5)
C75 C74 C82 C89 -85.0(5)
C73 C74 C82 C89 97.2(5)
C75 C74 C82 C83 26.2(6)
C73 C74 C82 C83 -151.6(4)
C75 C74 C82 C90 145.0(4)
C73 C74 C82 C90 -32.9(6)
C84 N4 C83 O8 -172.8(4)
C92 N4 C83 O8 3.5(7)
C84 N4 C83 C82 7.8(5)
C92 N4 C83 C82 -175.9(4)
C74 C82 C83 O8 50.9(6)
C89 C82 C83 O8 171.3(4)
C90 C82 C83 O8 -72.0(5)
C74 C82 C83 N4 -129.7(4)
C89 C82 C83 N4 -9.2(4)
C90 C82 C83 N4 107.5(4)
C83 N4 C84 C89 -2.6(5)
C92 N4 C84 C89 -178.8(4)
C83 N4 C84 C85 174.3(4)
C92 N4 C84 C85 -1.9(7)
C89 C84 C85 C86 0.3(7)
N4 C84 C85 C86 -176.2(4)
C84 C85 C86 C87 0.8(7)
C85 C86 C87 C88 -1.0(7)
C86 C87 C88 C89 0.1(7)
C85 C84 C89 C88 -1.1(6)
N4 C84 C89 C88 175.9(4)
C85 C84 C89 C82 179.1(4)
N4 C84 C89 C82 -3.8(5)
C87 C88 C89 C84 0.9(6)
C87 C88 C89 C82 -179.4(4)
C74 C82 C89 C84 124.8(4)
C83 C82 C89 C84 7.7(4)
C90 C82 C89 C84 -104.6(4)
C74 C82 C89 C88 -54.9(6)
C83 C82 C89 C88 -172.0(4)
C90 C82 C89 C88 75.7(5)
C74 C82 C90 C91 -55.4(5)
C89 C82 C90 C91 173.5(3)
C83 C82 C90 C91 65.3(4)
C74 C82 C90 Pd2 68.7(4)
C89 C82 C90 Pd2 -62.4(4)
C83 C82 C90 Pd2 -170.6(3)
N3 Pd2 C90 C91 68.3(3)
P3 Pd2 C90 C91 -96.5(3)
P4 Pd2 C90 C91 152.4(6)
N3 Pd2 C90 C82 -57.2(3)
P3 Pd2 C90 C82 138.0(3)
P4 Pd2 C90 C82 27.0(9)
C83 N4 C92 C93 -109.9(5)
C84 N4 C92 C93 65.9(6)
N4 C92 C93 C98 45.9(6)
N4 C92 C93 C94 -135.4(5)
C98 C93 C94 C95 0.0(8)
C92 C93 C94 C95 -178.7(5)
C93 C94 C95 C96 0.3(9)
C94 C95 C96 C97 -0.7(9)
C95 C96 C97 C98 0.8(9)
C94 C93 C98 C97 0.2(8)
C92 C93 C98 C97 178.9(5)
C96 C97 C98 C93 -0.6(8)
C125 P3 C99 C108 -74.6(4)
C119 P3 C99 C108 174.3(3)
Pd2 P3 C99 C108 63.6(4)
C125 P3 C99 C100 103.4(4)
C119 P3 C99 C100 -7.8(4)
Pd2 P3 C99 C100 -118.4(3)
C108 C99 C100 C101 -2.7(7)
P3 C99 C100 C101 179.4(4)
C99 C100 C101 C102 0.6(7)
C100 C101 C102 C103 -176.6(4)
C100 C101 C102 C107 2.0(7)
C101 C102 C103 C104 177.2(5)
C107 C102 C103 C104 -1.4(7)
C102 C103 C104 C105 3.0(8)
C103 C104 C105 C106 -1.3(8)
C104 C105 C106 C107 -2.0(7)
C103 C102 C107 C108 176.1(4)
C101 C102 C107 C108 -2.6(6)
C103 C102 C107 C106 -1.8(6)
C101 C102 C107 C106 179.5(4)
C105 C106 C107 C102 3.5(6)
C105 C106 C107 C108 -174.3(4)
C100 C99 C108 C107 2.0(6)
P3 C99 C108 C107 180.0(3)
C100 C99 C108 C109 -175.3(4)
P3 C99 C108 C109 2.7(5)
C102 C107 C108 C99 0.5(6)
C106 C107 C108 C99 178.3(4)
C102 C107 C108 C109 177.9(4)
C106 C107 C108 C109 -4.3(6)
C99 C108 C109 C118 -76.5(5)
C107 C108 C109 C118 106.2(5)
C99 C108 C109 C110 104.9(5)
C107 C108 C109 C110 -72.4(5)
C118 C109 C110 C111 179.1(4)
C108 C109 C110 C111 -2.3(6)
C118 C109 C110 C115 0.7(6)
C108 C109 C110 C115 179.4(4)
C115 C110 C111 C112 -1.0(6)
C109 C110 C111 C112 -179.4(4)
C110 C111 C112 C113 1.6(7)
C111 C112 C113 C114 -0.9(7)
C112 C113 C114 C115 -0.4(7)
C113 C114 C115 C116 -178.6(4)
C113 C114 C115 C110 0.9(7)
C111 C110 C115 C116 179.3(4)
C109 C110 C115 C116 -2.3(6)
C111 C110 C115 C114 -0.3(6)
C109 C110 C115 C114 178.1(4)
C114 C115 C116 C117 -178.6(4)
C110 C115 C116 C117 1.9(6)
C115 C116 C117 C118 0.2(7)
C110 C109 C118 C117 1.3(6)
C108 C109 C118 C117 -177.2(4)
C110 C109 C118 P4 -166.8(3)
C108 C109 C118 P4 14.7(6)
C116 C117 C118 C109 -1.9(6)
C116 C117 C118 P4 166.8(4)
C137 P4 C118 C109 -54.2(4)
C131 P4 C118 C109 -161.5(3)
Pd2 P4 C118 C109 77.1(3)
C137 P4 C118 C117 137.5(3)
C131 P4 C118 C117 30.3(4)
Pd2 P4 C118 C117 -91.2(3)
C125 P3 C119 C120 -176.0(3)
C99 P3 C119 C120 -69.9(4)
Pd2 P3 C119 C120 53.5(3)
C125 P3 C119 C124 10.9(5)
C99 P3 C119 C124 117.1(4)
Pd2 P3 C119 C124 -119.5(4)
C124 C119 C120 C121 0.1(7)
P3 C119 C120 C121 -173.4(4)
C119 C120 C121 C122 3.3(8)
C120 C121 C122 C123 -5.1(9)
C121 C122 C123 C124 3.6(10)
C122 C123 C124 C119 -0.2(9)
C120 C119 C124 C123 -1.6(7)
P3 C119 C124 C123 171.3(4)
C119 P3 C125 C130 -132.1(4)
C99 P3 C125 C130 121.3(4)
Pd2 P3 C125 C130 -14.8(4)
C119 P3 C125 C126 53.2(4)
C99 P3 C125 C126 -53.4(4)
Pd2 P3 C125 C126 170.5(3)
C130 C125 C126 C127 1.7(7)
P3 C125 C126 C127 176.4(4)
C125 C126 C127 C128 -1.4(7)
C126 C127 C128 C129 -0.3(7)
C127 C128 C129 C130 1.8(7)
C126 C125 C130 C129 -0.2(6)
P3 C125 C130 C129 -175.0(3)
C128 C129 C130 C125 -1.5(7)
C137 P4 C131 C132 162.6(4)
C118 P4 C131 C132 -87.3(4)
Pd2 P4 C131 C132 22.0(4)
C137 P4 C131 C136 -12.0(4)
C118 P4 C131 C136 98.1(4)
Pd2 P4 C131 C136 -152.7(3)
C136 C131 C132 C133 0.0(7)
P4 C131 C132 C133 -174.8(4)
C131 C132 C133 C134 0.3(7)
C132 C133 C134 C135 -0.9(8)
C133 C134 C135 C136 1.3(9)
C134 C135 C136 C131 -1.0(9)
C132 C131 C136 C135 0.4(7)
P4 C131 C136 C135 175.1(4)
C131 P4 C137 C142 -99.1(4)
C118 P4 C137 C142 151.9(3)
Pd2 P4 C137 C142 37.1(4)
C131 P4 C137 C138 72.9(4)
C118 P4 C137 C138 -36.1(4)
Pd2 P4 C137 C138 -150.8(3)
C142 C137 C138 C139 -3.2(6)
P4 C137 C138 C139 -175.4(3)
C137 C138 C139 C140 1.7(7)
C138 C139 C140 C141 -0.7(7)
C139 C140 C141 C142 1.3(7)
C140 C141 C142 C137 -2.8(7)
C138 C137 C142 C141 3.7(7)
P4 C137 C142 C141 176.0(4)
